data_7701005
loop_
_publ_author_name
'Puttock, Emma V.'
'Fradgley, Jack D.'
'Yufit, Dmitry S.'
'Williams, J. A. Gareth'

_publ_section_title
;
 A family of readily synthesised phosphorescent platinum(ii) complexes
 based on tridentate N^N^O-coordinating Schiff-base ligands.
;
_journal_issue 40
_journal_name_full 'Dalton transactions (Cambridge, England : 2003)'
_journal_page_first 15012
_journal_page_last 15028
_journal_paper_doi 10.1039/c9dt03156a
_journal_volume 48
_journal_year 2019
_chemical_formula_moiety 'C13 H12 Cl N3 O Pt'
_chemical_formula_sum 'C13 H12 Cl N3 O Pt'
_chemical_formula_weight 456.80
_space_group_crystal_system monoclinic
_space_group_IT_number 14
_space_group_name_Hall '-P 2ybc'
_space_group_name_H-M_alt 'P 1 21/c 1'
_symmetry_space_group_name_Hall '-P 2ybc'
_symmetry_space_group_name_H-M 'P 1 21/c 1'
_atom_sites_solution_hydrogens difmap
_atom_sites_solution_primary iterative
_atom_sites_solution_secondary difmap
_audit_creation_date 2015-04-07
_audit_creation_method
;
Olex2 1.2-beta
(compiled 2015.01.26 svn.r3150 for OlexSys, GUI svn.r4998)
;
_audit_update_record
;
2019-07-25 deposited with the CCDC.    2019-08-21 downloaded from the CCDC.
;
_cell_angle_alpha 90.00
_cell_angle_beta 105.6722(14)
_cell_angle_gamma 90.00
_cell_formula_units_Z 4
_cell_length_a 11.1945(5)
_cell_length_b 9.5950(4)
_cell_length_c 12.2845(5)
_cell_measurement_reflns_used 9953
_cell_measurement_temperature 120.0
_cell_measurement_theta_max 31.59
_cell_measurement_theta_min 2.73
_cell_volume 1270.44(9)
_computing_cell_refinement 'SAINT v8.34A (Bruker, 2013)'
_computing_data_collection 'APEX2 v.2013.4_1 (Bruker, 2013)'
_computing_data_reduction 'SAINT v8.34A (Bruker, 2013)'
_computing_molecular_graphics 'Olex2 (Dolomanov et al., 2009)'
_computing_publication_material 'Olex2 (Dolomanov et al., 2009)'
_computing_structure_refinement 'XL (Sheldrick, 2008)'
_computing_structure_solution
;
Superflip (Palatinus & Chapuis, 2007;Palatinus & van der Lee, 2008;
Palatinus et al., 2012)
;
_diffrn_ambient_temperature 120.0
_diffrn_detector 'Bruker PHOTON 100 CMOS'
_diffrn_detector_type 'CMOS sensor'
_diffrn_measured_fraction_theta_full 1.000
_diffrn_measured_fraction_theta_max 1.000
_diffrn_measurement_device 'Bruker D8 Venture'
_diffrn_measurement_device_type D8Venture
_diffrn_measurement_method '\f and \w scans'
_diffrn_radiation_monochromator 'focusing mirrors'
_diffrn_radiation_probe x-ray
_diffrn_radiation_type MoK\a
_diffrn_radiation_wavelength 0.71073
_diffrn_reflns_av_R_equivalents 0.0275
_diffrn_reflns_av_unetI/netI 0.0158
_diffrn_reflns_limit_h_max 15
_diffrn_reflns_limit_h_min -15
_diffrn_reflns_limit_k_max 13
_diffrn_reflns_limit_k_min -13
_diffrn_reflns_limit_l_max 17
_diffrn_reflns_limit_l_min -17
_diffrn_reflns_number 27170
_diffrn_reflns_theta_full 30.00
_diffrn_reflns_theta_max 30.00
_diffrn_reflns_theta_min 2.73
_diffrn_source 'ImuS microsource'
_diffrn_standards_number 0
_exptl_absorpt_coefficient_mu 11.248
_exptl_absorpt_correction_T_max 1.0000
_exptl_absorpt_correction_T_min 0.7520
_exptl_absorpt_correction_type multi-scan
_exptl_absorpt_process_details
;
SADABS-2014/4 (Bruker,2014/4) was used for absorption correction.
wR2(int) was 0.0907 before and 0.0390 after correction.
The Ratio of minimum to maximum transmission is 0.7520.
The \l/2 correction factor is 0.00150.
;
_exptl_crystal_colour 'clear light yellow'
_exptl_crystal_colour_lustre clear
_exptl_crystal_colour_modifier light
_exptl_crystal_colour_primary yellow
_exptl_crystal_density_diffrn 2.388
_exptl_crystal_density_method 'not measured'
_exptl_crystal_description prism
_exptl_crystal_F_000 856
_exptl_crystal_size_max 0.16
_exptl_crystal_size_mid 0.09
_exptl_crystal_size_min 0.06
_refine_diff_density_max 0.706
_refine_diff_density_min -0.478
_refine_diff_density_rms 0.086
_refine_ls_extinction_coef 0.00175(6)
_refine_ls_extinction_expression Fc^*^=kFc[1+0.001xFc^2^\l^3^/sin(2\q)]^-1/4^
_refine_ls_extinction_method SHELXL
_refine_ls_goodness_of_fit_ref 1.082
_refine_ls_hydrogen_treatment constr
_refine_ls_matrix_type full
_refine_ls_number_parameters 174
_refine_ls_number_reflns 3706
_refine_ls_number_restraints 0
_refine_ls_restrained_S_all 1.082
_refine_ls_R_factor_all 0.0142
_refine_ls_R_factor_gt 0.0114
_refine_ls_shift/su_max 0.004
_refine_ls_shift/su_mean 0.000
_refine_ls_structure_factor_coef Fsqd
_refine_ls_weighting_details 'calc w=1/[\s^2^(Fo^2^)+(0.0030P)^2^+0.9500P] where P=(Fo^2^+2Fc^2^)/3'
_refine_ls_weighting_scheme calc
_refine_ls_wR_factor_gt 0.0232
_refine_ls_wR_factor_ref 0.0240
_reflns_number_gt 3430
_reflns_number_total 3706
_reflns_threshold_expression >2sigma(I)
_cod_data_source_file c9dt03156a2.cif
_cod_data_source_block PtL14Cl_15srv096
_cod_depositor_comments
;
The following automatic conversions were performed:

'_diffrn_radiation_probe' value 'X-ray' changed to 'x-ray' according
to
/home/data/users/saulius/crontab/automatic-downloads/rss-feeds/RSC/lib/dictionaries/cif_core.dic
dictionary named 'cif_core.dic' version 2.4.2 from 2011-04-26.

Automatic conversion script
Id: cif_fix_values 4973 2017-02-22 13:04:09Z antanas 

 Adding full bibliography for 7701001--7701009.cif.
;
_cod_database_code 7701005
_computing.bruker_data_scaling 'SADABS V2012/1 (Bruker AXS Inc.)'

_olex2_refinement_description
;
1. Fixed Uiso
 At 1.2 times of:
  All C(H) groups
 At 1.5 times of:
  All C(H,H,H) groups
2.a Aromatic/amide H refined with riding coordinates:
 C2(H2), C3(H3), C4(H4), C5(H5), C7(H7), C10(H10), C11(H11), C12(H12), C13(H13)
2.b Idealised Me refined as rotating group:
 C6(H6A,H6B,H6C)
;
_olex2_submission_special_instructions 'No special instructions were received'

loop_
_space_group_symop_id
_space_group_symop_operation_xyz
1 'x, y, z'
2 '-x, y+1/2, -z+1/2'
3 '-x, -y, -z'
4 'x, -y-1/2, z-1/2'

loop_
_atom_site_label
_atom_site_type_symbol
_atom_site_fract_x
_atom_site_fract_y
_atom_site_fract_z
_atom_site_U_iso_or_equiv
_atom_site_adp_type
_atom_site_occupancy
_atom_site_calc_flag
_atom_site_refinement_flags_posn
Pt1 Pt 0.114289(6) 0.576475(6) 0.700633(5) 0.00972(2) Uani 1 d .
Cl1 Cl 0.13914(4) 0.42854(4) 0.85294(3) 0.01553(8) Uani 1 d .
O1 O 0.29508(11) 0.60845(13) 0.75424(10) 0.0155(2) Uani 1 d .
N1 N -0.06786(13) 0.55174(14) 0.63903(12) 0.0119(3) Uani 1 d .
N2 N -0.03473(12) 0.70131(15) 0.50283(11) 0.0117(3) Uani 1 d .
N3 N 0.08784(13) 0.69653(14) 0.56798(11) 0.0106(3) Uani 1 d .
C1 C -0.11670(15) 0.62377(18) 0.54262(14) 0.0115(3) Uani 1 d .
C2 C -0.24344(16) 0.61572(19) 0.48682(15) 0.0161(3) Uani 1 d .
H2 H -0.2767 0.6646 0.4181 0.019 Uiso 1 calc R
C3 C -0.31844(17) 0.5360(2) 0.53333(17) 0.0208(4) Uani 1 d .
H3 H -0.4047 0.5301 0.4971 0.025 Uiso 1 calc R
C4 C -0.26855(18) 0.4633(2) 0.63374(17) 0.0208(4) Uani 1 d .
H4 H -0.3201 0.4085 0.6669 0.025 Uiso 1 calc R
C5 C -0.14428(17) 0.47259(19) 0.68330(15) 0.0165(3) Uani 1 d .
H5 H -0.1097 0.4222 0.7510 0.020 Uiso 1 calc R
C6 C -0.07000(16) 0.79726(19) 0.40847(14) 0.0166(3) Uani 1 d .
H6A H -0.0395 0.8908 0.4336 0.025 Uiso 1 calc GR
H6B H -0.1606 0.7993 0.3797 0.025 Uiso 1 calc GR
H6C H -0.0337 0.7665 0.3483 0.025 Uiso 1 calc GR
C7 C 0.17428(15) 0.76443(18) 0.53741(14) 0.0132(3) Uani 1 d .
H7 H 0.1502 0.8200 0.4711 0.016 Uiso 1 calc R
C8 C 0.30328(15) 0.76068(18) 0.59740(14) 0.0133(3) Uani 1 d .
C9 C 0.35660(16) 0.68455(18) 0.69808(14) 0.0138(3) Uani 1 d .
C10 C 0.48729(16) 0.6898(2) 0.74353(15) 0.0185(4) Uani 1 d .
H10 H 0.5247 0.6406 0.8112 0.022 Uiso 1 calc R
C11 C 0.56071(17) 0.7649(2) 0.69125(15) 0.0202(4) Uani 1 d .
H11 H 0.6480 0.7668 0.7235 0.024 Uiso 1 calc R
C12 C 0.50901(17) 0.8383(2) 0.59162(16) 0.0194(4) Uani 1 d .
H12 H 0.5607 0.8891 0.5558 0.023 Uiso 1 calc R
C13 C 0.38297(17) 0.83633(19) 0.54586(15) 0.0174(3) Uani 1 d .
H13 H 0.3479 0.8866 0.4781 0.021 Uiso 1 calc R

loop_
_atom_site_aniso_label
_atom_site_aniso_U_11
_atom_site_aniso_U_22
_atom_site_aniso_U_33
_atom_site_aniso_U_23
_atom_site_aniso_U_13
_atom_site_aniso_U_12
Pt1 0.01169(3) 0.00938(3) 0.00854(3) -0.00018(2) 0.00348(2) -0.00059(2)
Cl1 0.0201(2) 0.01385(18) 0.01303(18) 0.00378(15) 0.00520(14) 0.00040(16)
O1 0.0124(6) 0.0207(6) 0.0126(6) 0.0038(5) 0.0022(4) -0.0013(5)
N1 0.0136(7) 0.0107(7) 0.0126(7) -0.0020(5) 0.0054(5) -0.0021(5)
N2 0.0091(6) 0.0143(7) 0.0111(6) 0.0012(5) 0.0017(5) -0.0017(5)
N3 0.0109(6) 0.0110(7) 0.0094(6) -0.0010(5) 0.0018(5) -0.0008(5)
C1 0.0132(8) 0.0099(7) 0.0119(7) -0.0020(6) 0.0045(6) -0.0007(6)
C2 0.0130(8) 0.0183(8) 0.0162(8) -0.0003(7) 0.0024(6) 0.0000(7)
C3 0.0121(8) 0.0243(10) 0.0265(10) -0.0011(8) 0.0059(7) -0.0028(7)
C4 0.0194(9) 0.0206(9) 0.0256(10) 0.0000(8) 0.0117(7) -0.0050(7)
C5 0.0191(9) 0.0147(8) 0.0176(8) 0.0000(7) 0.0081(7) -0.0033(7)
C6 0.0148(8) 0.0195(9) 0.0135(8) 0.0049(7) 0.0003(6) -0.0024(7)
C7 0.0139(8) 0.0126(8) 0.0133(7) 0.0015(6) 0.0039(6) -0.0013(6)
C8 0.0118(7) 0.0136(8) 0.0142(8) -0.0005(6) 0.0029(6) -0.0025(6)
C9 0.0154(8) 0.0143(8) 0.0119(8) -0.0020(6) 0.0040(6) -0.0002(6)
C10 0.0144(8) 0.0262(10) 0.0136(8) 0.0004(7) 0.0012(6) -0.0007(7)
C11 0.0129(8) 0.0261(10) 0.0201(9) -0.0010(8) 0.0018(6) -0.0026(7)
C12 0.0153(8) 0.0216(9) 0.0216(9) 0.0010(7) 0.0057(7) -0.0061(7)
C13 0.0167(9) 0.0174(9) 0.0177(8) 0.0032(7) 0.0037(7) -0.0028(7)

loop_
_atom_type_symbol
_atom_type_description
_atom_type_scat_dispersion_real
_atom_type_scat_dispersion_imag
_atom_type_scat_source
C C 0.0033 0.0016 'International Tables Vol C Tables 4.2.6.8 and 6.1.1.4'
H H 0.0000 0.0000 'International Tables Vol C Tables 4.2.6.8 and 6.1.1.4'
Cl Cl 0.1484 0.1585 'International Tables Vol C Tables 4.2.6.8 and 6.1.1.4'
N N 0.0061 0.0033 'International Tables Vol C Tables 4.2.6.8 and 6.1.1.4'
O O 0.0106 0.0060 'International Tables Vol C Tables 4.2.6.8 and 6.1.1.4'
Pt Pt -1.7033 8.3905 'International Tables Vol C Tables 4.2.6.8 and 6.1.1.4'

loop_
_geom_angle_atom_site_label_1
_geom_angle_atom_site_label_2
_geom_angle_atom_site_label_3
_geom_angle
O1 Pt1 Cl1 86.38(4)
O1 Pt1 N1 176.61(5)
N1 Pt1 Cl1 97.01(4)
N3 Pt1 Cl1 177.59(4)
N3 Pt1 O1 95.58(5)
N3 Pt1 N1 81.02(6)
C9 O1 Pt1 122.97(11)
C1 N1 Pt1 113.75(11)
C1 N1 C5 119.04(15)
C5 N1 Pt1 127.21(12)
N3 N2 C6 119.66(13)
C1 N2 N3 115.39(13)
C1 N2 C6 124.50(14)
N2 N3 Pt1 113.81(10)
C7 N3 Pt1 125.36(12)
C7 N3 N2 120.79(14)
N1 C1 N2 116.02(14)
N1 C1 C2 121.11(15)
N2 C1 C2 122.86(15)
C1 C2 H2 120.6
C3 C2 C1 118.71(17)
C3 C2 H2 120.6
C2 C3 H3 119.9
C2 C3 C4 120.25(17)
C4 C3 H3 119.9
C3 C4 H4 120.7
C5 C4 C3 118.60(17)
C5 C4 H4 120.7
N1 C5 C4 122.25(17)
N1 C5 H5 118.9
C4 C5 H5 118.9
N2 C6 H6A 109.5
N2 C6 H6B 109.5
N2 C6 H6C 109.5
H6A C6 H6B 109.5
H6A C6 H6C 109.5
H6B C6 H6C 109.5
N3 C7 H7 117.9
N3 C7 C8 124.24(15)
C8 C7 H7 117.9
C9 C8 C7 126.02(15)
C9 C8 C13 118.85(15)
C13 C8 C7 115.06(15)
O1 C9 C8 125.70(15)
O1 C9 C10 116.25(15)
C10 C9 C8 118.04(16)
C9 C10 H10 119.4
C11 C10 C9 121.16(17)
C11 C10 H10 119.4
C10 C11 H11 119.5
C10 C11 C12 121.03(17)
C12 C11 H11 119.5
C11 C12 H12 120.3
C13 C12 C11 119.34(17)
C13 C12 H12 120.3
C8 C13 H13 119.2
C12 C13 C8 121.58(17)
C12 C13 H13 119.2

loop_
_geom_bond_atom_site_label_1
_geom_bond_atom_site_label_2
_geom_bond_distance
Pt1 Cl1 2.3047(4)
Pt1 O1 1.9758(12)
Pt1 N1 1.9883(14)
Pt1 N3 1.9518(13)
O1 C9 1.319(2)
N1 C1 1.352(2)
N1 C5 1.362(2)
N2 N3 1.3899(19)
N2 C1 1.370(2)
N2 C6 1.449(2)
N3 C7 1.303(2)
C1 C2 1.401(2)
C2 H2 0.9500
C2 C3 1.370(3)
C3 H3 0.9500
C3 C4 1.396(3)
C4 H4 0.9500
C4 C5 1.362(3)
C5 H5 0.9500
C6 H6A 0.9800
C6 H6B 0.9800
C6 H6C 0.9800
C7 H7 0.9500
C7 C8 1.434(2)
C8 C9 1.422(2)
C8 C13 1.424(2)
C9 C10 1.419(2)
C10 H10 0.9500
C10 C11 1.376(3)
C11 H11 0.9500
C11 C12 1.395(3)
C12 H12 0.9500
C12 C13 1.371(2)
C13 H13 0.9500

loop_
_geom_torsion_atom_site_label_1
_geom_torsion_atom_site_label_2
_geom_torsion_atom_site_label_3
_geom_torsion_atom_site_label_4
_geom_torsion
N1 C1 N2 N3 -0.7(2)
C1 N2 N3 Pt1 1.01(17)
C1 N2 N3 C7 178.91(15)
C2 C1 N2 N3 -179.34(15)
C2 C1 N2 C6 8.4(3)
C6 N2 N3 Pt1 173.66(12)
C6 N2 N3 C7 -8.4(2)
C6 N2 C1 N1 -172.93(15)
C8 C7 N3 Pt1 0.1(2)
C8 C7 N3 N2 -177.51(15)
C9 C8 C7 N3 -0.4(3)
C13 C8 C7 N3 176.60(16)
